data_4077552
loop_
_publ_author_name
'Reinartz, Stefan'
'White, Peter S.'
'Brookhart, Maurice'
'Templeton, Joseph L.'

_publ_section_title
;
 Acid-Assisted Reductive Elimination as a Route to Platinum(II) Products
 from Platinum(IV) Tris(pyrazolyl)borate Reagents
;
_journal_issue 19
_journal_name_full Organometallics
_journal_page_first 3854
_journal_paper_doi 10.1021/om000440z
_journal_volume 19
_journal_year 2000
_chemical_formula_moiety 'Pt C57 H50 B2 F24 N6 P Cl2 '
_chemical_formula_sum 'C57 H50 B2 Cl2 F24 N6 P Pt'
_chemical_formula_weight 1593.60
_chemical_name_systematic ?
_space_group_IT_number 2
_symmetry_cell_setting triclinic
_symmetry_space_group_name_Hall '-P 1'
_symmetry_space_group_name_H-M 'P -1'
_cell_angle_alpha 89.352(1)
_cell_angle_beta 69.624(1)
_cell_angle_gamma 87.030(1)
_cell_formula_units_Z 2
_cell_length_a 14.3058(7)
_cell_length_b 14.8057(7)
_cell_length_c 16.2241(7)
_cell_measurement_reflns_used 8192
_cell_measurement_temperature 193
_cell_measurement_theta_max 28.00
_cell_measurement_theta_min 1.50
_cell_volume 3217.0(3)
_computing_cell_refinement 'Bruker SAINT'
_computing_data_collection 'Bruker SMART'
_computing_data_reduction 'Bruker SAINT/NRCVAX DATRD2'
_computing_molecular_graphics NRCVAX
_computing_publication_material 'NRCVAX TABLES Jan 94 Version'
_computing_structure_refinement 'NRCVAX LSTSQ'
_computing_structure_solution 'NRCVAX SOLVER'
_diffrn_ambient_temperature 193
_diffrn_measurement_device 'Bruker SMART'
_diffrn_measurement_method 'Omega scan'
_diffrn_radiation_monochromator graphite
_diffrn_radiation_source 'xray tube'
_diffrn_radiation_type 'Molybdenum K\a'
_diffrn_radiation_wavelength 0.71073
_diffrn_reflns_av_R_equivalents 0.021
_diffrn_reflns_limit_h_max 18
_diffrn_reflns_limit_h_min -18
_diffrn_reflns_limit_k_max 19
_diffrn_reflns_limit_k_min 0
_diffrn_reflns_limit_l_max 21
_diffrn_reflns_limit_l_min -21
_diffrn_reflns_number 51044
_diffrn_reflns_theta_max 28.00
_diffrn_reflns_theta_min 0.00
_exptl_absorpt_coefficient_mu 2.39
_exptl_absorpt_correction_T_max 1.0000
_exptl_absorpt_correction_T_min 1.0000
_exptl_absorpt_correction_type none
_exptl_crystal_density_diffrn 1.645
_exptl_crystal_F_000 1573.59
_exptl_crystal_size_max 0.20
_exptl_crystal_size_mid 0.20
_exptl_crystal_size_min 0.15
_refine_diff_density_max 1.75
_refine_diff_density_min -1.38
_refine_ls_goodness_of_fit_obs 1.51
_refine_ls_matrix_type full
_refine_ls_number_parameters 838
_refine_ls_number_reflns 13219
_refine_ls_R_factor_all 0.042
_refine_ls_R_factor_obs 0.034
_refine_ls_shift/esd_max 0.008
_refine_ls_structure_factor_coef F
_refine_ls_weighting_details 'w = 1/(\s^2^(F)+0.0003F^2^)'
_refine_ls_weighting_scheme calc
_refine_ls_wR_factor_all 0.044
_refine_ls_wR_factor_obs 0.043
_reflns_number_observed 13219
_reflns_number_total 15568
_reflns_observed_criterion 'Inet > 2.5\s(Inet)'
_cod_data_source_file om000440z.cif
_cod_data_source_block c99052
_cod_depositor_comments
;
The following automatic conversions were performed:

'_symmetry_cell_setting' value 'Triclinic' changed to 'triclinic'
according to /home/saulius/struct/CIF-dictionaries/cif_core.dic
dictionary named 'cif_core.dic' version 2.4.2 from 2011-04-26.

Automatic conversion script
Id: cif_fix_values 1715 2011-07-08 13:25:40Z adriana 

The following automatic conversions were performed:

'_refine_ls_weighting_scheme' value '1/(\s^2^(F)+0.0003F^2^)' was
changed to 'calc'. New tag '_refine_ls_weighting_details' was
created. The value of the new tag was set to 'w =
1/(\s^2^(F)+0.0003F^2^)'.

Automatic conversion script
Id: cif_fix_values 3143 2015-03-26 13:38:13Z robertas 
;
_cod_original_formula_sum 'Pt C57 H50 B2 F24 N6 P Cl2 '
_cod_database_code 4077552

loop_
_symmetry_equiv_pos_as_xyz
x,y,z
-x,-y,-z

loop_
_atom_site_aniso_label
_atom_site_aniso_U_11
_atom_site_aniso_U_22
_atom_site_aniso_U_33
_atom_site_aniso_U_12
_atom_site_aniso_U_13
_atom_site_aniso_U_23
_atom_site_aniso_type_symbol
Pt1 0.02009(7) 0.01934(7) 0.02486(7) -0.00081(5) -0.00620(5) 0.00292(5) Pt
P1 0.0255(5) 0.0240(5) 0.0248(5) 0.0027(4) -0.0066(4) 0.0034(4) P
C1 0.0395(24) 0.0264(20) 0.0412(24) -0.0072(17) -0.0102(19) 0.0102(17) C
C2 0.045(3) 0.0252(20) 0.0440(25) 0.0070(18) -0.0152(21) -0.0003(18) C
C3 0.0233(20) 0.0386(22) 0.0311(21) 0.0016(17) -0.0029(16) 0.0050(17) C
C11 0.0282(20) 0.0271(19) 0.0277(19) 0.0012(15) -0.0088(16) 0.0051(15) C
C12 0.0292(22) 0.0447(25) 0.0332(22) 0.0055(18) -0.0092(18) 0.0072(18) C
C13 0.0345(24) 0.047(3) 0.043(3) -0.0011(20) -0.0177(20) 0.0124(21) C
C14 0.052(3) 0.0399(24) 0.0342(23) -0.0058(21) -0.0209(21) 0.0115(19) C
C15 0.057(3) 0.0409(25) 0.0210(20) 0.0028(21) -0.0100(19) 0.0024(17) C
C16 0.0336(22) 0.0319(21) 0.0338(22) 0.0049(17) -0.0113(18) 0.0060(17) C
B20 0.0334(24) 0.0241(21) 0.0295(22) 0.0005(17) -0.0132(19) 0.0019(17) B
N21 0.0357(19) 0.0283(17) 0.0389(19) -0.0038(14) -0.0168(16) -0.0043(14) N
N22 0.0308(17) 0.0254(16) 0.0286(16) -0.0012(13) -0.0134(14) 0.0004(13) N
C23 0.0383(23) 0.0358(22) 0.0230(19) 0.0021(18) -0.0093(17) -0.0028(16) C
C24 0.0411(24) 0.0327(21) 0.0301(21) 0.0044(18) -0.0085(18) -0.0077(17) C
C25 0.047(3) 0.0317(22) 0.0361(23) 0.0010(19) -0.0173(20) -0.0100(18) C
C26 0.041(3) 0.0367(24) 0.0381(24) -0.0006(19) -0.0009(20) -0.0010(19) C
C27 0.055(3) 0.0323(24) 0.062(3) -0.0050(21) -0.017(3) -0.0125(22) C
N31 0.0204(16) 0.0253(16) 0.0330(17) 0.0006(12) -0.0092(13) -0.0028(13) N
N32 0.0267(17) 0.0253(16) 0.0387(19) 0.0023(13) -0.0165(15) -0.0004(14) N
C33 0.0321(23) 0.0263(20) 0.065(3) 0.0055(17) -0.0287(22) -0.0057(20) C
C34 0.0202(20) 0.0350(23) 0.069(3) 0.0034(17) -0.0149(21) -0.0093(21) C
C35 0.0231(20) 0.0303(21) 0.049(3) -0.0054(16) -0.0090(18) -0.0070(18) C
C36 0.051(3) 0.045(3) 0.078(4) 0.0108(23) -0.042(3) 0.002(3) C
C37 0.0299(23) 0.047(3) 0.049(3) -0.0072(20) 0.0021(20) -0.0081(22) C
N41 0.0232(15) 0.0205(15) 0.0244(15) 0.0014(12) -0.0082(12) 0.0011(12) N
N42 0.0270(16) 0.0191(14) 0.0279(16) 0.0011(12) -0.0095(13) 0.0022(12) N
C43 0.0239(19) 0.0245(19) 0.0339(21) 0.0003(15) -0.0039(16) 0.0031(16) C
C44 0.0295(21) 0.0221(18) 0.0444(24) -0.0060(16) -0.0108(18) 0.0007(17) C
C45 0.0205(18) 0.0232(18) 0.0328(20) 0.0003(14) -0.0073(15) -0.0016(15) C
C46 0.050(3) 0.0271(21) 0.0427(25) -0.0049(19) -0.0106(21) 0.0107(18) C
C47 0.0287(21) 0.0314(20) 0.0382(22) 0.0002(16) -0.0157(17) -0.0037(17) C
B50 0.0223(20) 0.0214(19) 0.0218(19) 0.0012(15) -0.0055(16) 0.0003(15) B
C51 0.0191(17) 0.0227(17) 0.0253(18) -0.0012(13) -0.0060(14) -0.0002(14) C
C52 0.0226(18) 0.0244(18) 0.0303(19) 0.0020(14) -0.0109(15) -0.0032(15) C
C53 0.0256(19) 0.0333(20) 0.0275(19) -0.0031(16) -0.0132(16) 0.0044(16) C
C54 0.0297(21) 0.0377(22) 0.0257(19) -0.0024(17) -0.0094(16) -0.0080(16) C
C55 0.0251(19) 0.0255(19) 0.0331(20) 0.0021(15) -0.0128(16) -0.0048(15) C
C56 0.0247(19) 0.0250(18) 0.0282(19) 0.0006(14) -0.0101(15) 0.0000(15) C
C57 0.049(3) 0.0403(24) 0.0347(23) 0.0003(20) -0.0239(21) 0.0028(19) C
C58 0.053(3) 0.039(3) 0.046(3) 0.0127(22) -0.0245(23) -0.0139(21) C
F51 0.0503(18) 0.0819(23) 0.0746(22) 0.0053(16) -0.0382(17) 0.0236(18) F
F52 0.0690(21) 0.0531(18) 0.0692(20) -0.0168(15) -0.0395(17) 0.0288(15) F
F53 0.139(3) 0.0678(22) 0.0414(17) 0.0183(21) -0.0539(20) -0.0040(15) F
F54 0.115(3) 0.0685(22) 0.0495(19) 0.0532(21) -0.0183(19) -0.0292(16) F
F55 0.113(3) 0.0322(17) 0.115(3) 0.0044(19) -0.012(3) -0.0110(19) F
F56 0.120(3) 0.101(3) 0.155(4) 0.090(3) -0.107(3) -0.087(3) F
C61 0.0259(19) 0.0223(17) 0.0233(18) 0.0006(14) -0.0102(15) 0.0000(14) C
C62 0.0255(19) 0.0279(19) 0.0261(18) 0.0026(15) -0.0105(15) -0.0012(15) C
C63 0.0231(19) 0.0362(21) 0.0285(20) 0.0062(16) -0.0096(16) -0.0026(16) C
C64 0.0227(19) 0.0398(22) 0.0295(20) -0.0054(16) -0.0096(16) 0.0050(17) C
C65 0.0328(21) 0.0304(20) 0.0288(20) -0.0037(16) -0.0167(17) 0.0057(16) C
C66 0.0241(19) 0.0272(19) 0.0265(18) 0.0023(15) -0.0091(15) 0.0013(15) C
C67 0.0275(23) 0.047(3) 0.054(3) 0.0112(20) -0.0112(21) -0.0027(23) C
C68 0.0340(23) 0.0368(23) 0.049(3) -0.0076(19) -0.0176(20) 0.0073(20) C
F61 0.229(6) 0.359(9) 0.064(3) 0.265(7) -0.068(3) -0.089(4) F
F62 0.076(3) 0.105(4) 0.191(6) 0.054(3) 0.002(3) 0.050(4) F
F63 0.081(3) 0.120(4) 0.291(8) 0.054(3) -0.114(4) -0.081(5) F
F64 0.0624(20) 0.0290(15) 0.106(3) -0.0048(14) -0.0064(19) -0.0060(16) F
F65 0.082(3) 0.0465(19) 0.166(4) -0.0238(17) -0.083(3) 0.0132(22) F
F66 0.183(4) 0.0399(18) 0.0583(21) -0.0135(23) -0.038(3) 0.0221(16) F
C71 0.0246(18) 0.0202(17) 0.0263(18) -0.0003(14) -0.0100(15) -0.0023(14) C
C72 0.0271(19) 0.0255(18) 0.0288(19) 0.0005(15) -0.0108(16) -0.0030(15) C
C73 0.0365(23) 0.0340(21) 0.0293(20) -0.0004(17) -0.0163(18) 0.0040(16) C
C74 0.0330(23) 0.0415(24) 0.0422(24) 0.0015(18) -0.0197(19) 0.0053(19) C
C75 0.0270(20) 0.0315(21) 0.0390(22) -0.0004(16) -0.0136(17) 0.0025(17) C
C76 0.0284(20) 0.0263(19) 0.0301(20) -0.0025(15) -0.0106(16) 0.0022(15) C
C77 0.045(3) 0.064(3) 0.0306(23) 0.0048(24) -0.0164(21) 0.0102(22) C
C78 0.0287(24) 0.061(3) 0.056(3) 0.0034(22) -0.0150(22) 0.014(3) C
F71 0.389(11) 0.143(5) 0.0370(22) -0.122(6) -0.068(4) 0.016(3) F
F72 0.171(5) 0.145(4) 0.079(3) 0.080(4) 0.023(3) 0.074(3) F
F73 0.063(3) 0.408(11) 0.082(3) -0.050(4) -0.0277(24) 0.147(5) F
F74 0.0325(16) 0.108(3) 0.089(3) -0.0109(17) -0.0290(17) 0.0150(21) F
F75 0.0390(19) 0.090(3) 0.133(4) 0.0098(18) 0.0018(20) -0.040(3) F
F76 0.0310(17) 0.159(4) 0.087(3) -0.0016(20) -0.0061(17) 0.072(3) F
C81 0.0223(18) 0.0240(18) 0.0255(18) 0.0034(14) -0.0094(15) -0.0009(14) C
C82 0.0266(19) 0.0256(18) 0.0258(19) -0.0032(15) -0.0041(15) -0.0004(15) C
C83 0.0316(21) 0.0270(20) 0.0319(21) -0.0013(16) -0.0052(17) -0.0058(16) C
C84 0.0338(22) 0.0224(19) 0.0419(24) -0.0024(16) -0.0083(18) -0.0027(17) C
C85 0.0272(20) 0.0280(20) 0.0353(21) -0.0035(16) -0.0077(17) 0.0069(16) C
C86 0.0254(19) 0.0253(18) 0.0263(19) 0.0002(15) -0.0064(15) -0.0009(15) C
C87 0.049(3) 0.0338(24) 0.044(3) -0.0047(21) 0.0005(22) -0.0089(20) C
C88 0.049(3) 0.040(3) 0.042(3) -0.0118(22) 0.0045(22) 0.0066(21) C
F81 0.115(3) 0.0580(20) 0.0326(15) -0.0083(19) 0.0014(17) -0.0117(14) F
F82 0.107(3) 0.168(5) 0.0574(23) 0.096(3) -0.0143(22) -0.037(3) F
F83 0.105(3) 0.089(3) 0.078(3) -0.0401(24) -0.0021(22) -0.0496(22) F
F84 0.182(5) 0.0467(22) 0.116(4) 0.020(3) 0.081(3) 0.0378(23) F
F85 0.375(11) 0.124(4) 0.048(3) -0.150(6) 0.005(4) 0.020(3) F
F86 0.064(3) 0.338(10) 0.235(8) -0.046(5) -0.005(4) 0.225(8) F
C91 0.067(5) 0.145(8) 0.117(7) -0.019(5) -0.040(5) 0.048(6) C
Cl1 0.0557(9) 0.0850(11) 0.0799(11) -0.0154(8) -0.0176(8) 0.0106(9) Cl
Cl2 0.1143(15) 0.0649(10) 0.0795(12) -0.0190(10) -0.0307(11) 0.0036(8) Cl

loop_
_atom_site_label
_atom_site_fract_x
_atom_site_fract_y
_atom_site_fract_z
_atom_site_U_iso_or_equiv
_atom_site_thermal_displace_type
_atom_site_type_symbol
Pt1 0.523815(11) 0.733810(10) 0.055558(10) 0.02189(7) Uij Pt
P1 0.38871(7) 0.81309(7) 0.05325(6) 0.0255(5) Uij P
C1 0.6041(3) 0.8469(3) 0.0104(3) 0.0366(23) Uij C
C2 0.3765(3) 0.9285(3) 0.0944(3) 0.038(3) Uij C
C3 0.2711(3) 0.7707(3) 0.1249(3) 0.0329(20) Uij C
C11 0.3764(3) 0.8250(3) -0.0542(3) 0.0281(19) Uij C
C12 0.2921(3) 0.8720(3) -0.0624(3) 0.0365(23) Uij C
C13 0.2800(3) 0.8793(3) -0.1432(3) 0.0405(25) Uij C
C14 0.3522(4) 0.8399(3) -0.2170(3) 0.0403(25) Uij C
C15 0.4356(4) 0.7960(3) -0.2109(3) 0.041(3) Uij C
C16 0.4484(3) 0.7881(3) -0.1293(3) 0.0335(21) Uij C
B20 0.5382(3) 0.6181(3) 0.2192(3) 0.0285(22) Uij B
N21 0.5449(3) 0.79004(23) 0.23934(23) 0.0332(19) Uij N
N22 0.49150(24) 0.71533(21) 0.25603(21) 0.0275(17) Uij N
C23 0.3969(3) 0.7423(3) 0.3043(3) 0.0328(22) Uij C
C24 0.3924(3) 0.8355(3) 0.3161(3) 0.0358(23) Uij C
C25 0.4872(3) 0.8642(3) 0.2733(3) 0.0375(23) Uij C
C26 0.3161(4) 0.6774(3) 0.3375(3) 0.042(3) Uij C
C27 0.5270(4) 0.9568(3) 0.2597(4) 0.051(3) Uij C
N31 0.65076(23) 0.66791(21) 0.06926(21) 0.0263(17) Uij N
N32 0.64155(24) 0.62875(21) 0.14898(23) 0.0290(18) Uij N
C33 0.7311(3) 0.5876(3) 0.1433(3) 0.038(3) Uij C
C34 0.7977(3) 0.6019(3) 0.0608(3) 0.042(3) Uij C
C35 0.7460(3) 0.6515(3) 0.0151(3) 0.0347(22) Uij C
C36 0.7457(4) 0.5356(3) 0.2184(4) 0.053(3) Uij C
C37 0.7835(3) 0.6825(3) -0.0775(3) 0.046(3) Uij C
N41 0.45267(22) 0.61254(20) 0.10675(19) 0.0228(15) Uij N
N42 0.46998(23) 0.57470(20) 0.17831(20) 0.0248(16) Uij N
C43 0.4284(3) 0.4932(3) 0.1952(3) 0.0291(20) Uij C
C44 0.3829(3) 0.4792(3) 0.1359(3) 0.0324(22) Uij C
C45 0.3997(3) 0.55462(25) 0.0807(3) 0.0260(19) Uij C
C46 0.4385(4) 0.4326(3) 0.2667(3) 0.041(3) Uij C
C47 0.3678(3) 0.5703(3) 0.0037(3) 0.0317(22) Uij C
B50 0.9075(3) 0.2687(3) 0.3483(3) 0.0225(19) Uij B
C51 0.9382(3) 0.23466(24) 0.24642(24) 0.0228(18) Uij C
C52 0.9076(3) 0.28472(25) 0.18541(25) 0.0254(18) Uij C
C53 0.9304(3) 0.2549(3) 0.0990(3) 0.0277(19) Uij C
C54 0.9819(3) 0.1734(3) 0.0704(3) 0.0310(21) Uij C
C55 1.0093(3) 0.1207(3) 0.1303(3) 0.0273(19) Uij C
C56 0.9885(3) 0.15055(25) 0.21619(25) 0.0258(19) Uij C
C57 0.8982(4) 0.3142(3) 0.0379(3) 0.039(3) Uij C
C58 1.0616(4) 0.0302(3) 0.1044(3) 0.044(3) Uij C
F51 0.80059(23) 0.33802(23) 0.06993(22) 0.0651(21) Uij F
F52 0.94307(24) 0.39298(20) 0.02366(21) 0.0594(20) Uij F
F53 0.9134(3) 0.27581(23) -0.03933(20) 0.078(3) Uij F
F54 1.0970(3) 0.01495(23) 0.01916(21) 0.0823(24) Uij F
F55 1.0001(3) -0.03746(22) 0.1343(3) 0.094(3) Uij F
F56 1.1324(3) 0.0134(3) 0.1361(3) 0.113(4) Uij F
C61 0.7923(3) 0.23811(24) 0.39512(23) 0.0235(17) Uij C
C62 0.7064(3) 0.2966(3) 0.41734(24) 0.0262(19) Uij C
C63 0.6109(3) 0.2635(3) 0.4517(3) 0.0294(20) Uij C
C64 0.5967(3) 0.1721(3) 0.4629(3) 0.0304(21) Uij C
C65 0.6801(3) 0.1130(3) 0.4402(3) 0.0291(20) Uij C
C66 0.7756(3) 0.1449(3) 0.40724(25) 0.0260(19) Uij C
C67 0.5221(3) 0.3279(3) 0.4766(3) 0.044(3) Uij C
C68 0.6680(3) 0.0134(3) 0.4508(3) 0.0389(24) Uij C
F61 0.4889(5) 0.3505(5) 0.5523(3) 0.222(6) Uij F
F62 0.5350(3) 0.4018(3) 0.4318(4) 0.139(4) Uij F
F63 0.4501(4) 0.3029(4) 0.4538(5) 0.152(5) Uij F
F64 0.74814(25) -0.03612(19) 0.4035(3) 0.0716(22) Uij F
F65 0.5954(3) -0.01538(22) 0.4260(3) 0.087(3) Uij F
F66 0.6489(4) -0.01344(22) 0.53192(23) 0.095(3) Uij F
C71 0.9817(3) 0.21965(24) 0.39497(24) 0.0234(19) Uij C
C72 0.9497(3) 0.1876(3) 0.4810(3) 0.0269(20) Uij C
C73 1.0158(3) 0.1501(3) 0.5190(3) 0.0321(22) Uij C
C74 1.1178(3) 0.1449(3) 0.4731(3) 0.0373(23) Uij C
C75 1.1522(3) 0.1764(3) 0.3873(3) 0.0320(22) Uij C
C76 1.0852(3) 0.2139(3) 0.3499(3) 0.0282(20) Uij C
C77 0.9762(4) 0.1172(4) 0.6122(3) 0.046(3) Uij C
C78 1.2612(3) 0.1689(4) 0.3351(4) 0.049(3) Uij C
F71 0.9893(6) 0.1697(4) 0.6669(3) 0.188(7) Uij F
F72 1.0196(4) 0.0437(4) 0.6252(3) 0.153(4) Uij F
F73 0.8861(3) 0.1030(6) 0.6416(3) 0.183(6) Uij F
F74 1.31828(22) 0.1855(3) 0.38236(24) 0.0743(24) Uij F
F75 1.29096(25) 0.0867(3) 0.3036(3) 0.096(3) Uij F
F76 1.28860(23) 0.2267(3) 0.2691(3) 0.097(3) Uij F
C81 0.9187(3) 0.37724(24) 0.35705(24) 0.0238(18) Uij C
C82 0.8733(3) 0.4222(3) 0.43834(24) 0.0272(19) Uij C
C83 0.8860(3) 0.5124(3) 0.4499(3) 0.0317(20) Uij C
C84 0.9464(3) 0.5632(3) 0.3812(3) 0.0339(22) Uij C
C85 0.9935(3) 0.5206(3) 0.3013(3) 0.0310(20) Uij C
C86 0.9804(3) 0.4296(3) 0.28929(25) 0.0264(18) Uij C
C87 0.8323(4) 0.5570(3) 0.5378(3) 0.046(3) Uij C
C88 1.0593(4) 0.5726(3) 0.2271(3) 0.049(3) Uij C
F81 0.8071(3) 0.50186(22) 0.60397(19) 0.0754(24) Uij F
F82 0.7536(3) 0.6045(4) 0.53861(25) 0.118(3) Uij F
F83 0.8908(3) 0.6138(3) 0.5594(3) 0.097(3) Uij F
F84 1.0387(4) 0.6553(3) 0.2271(3) 0.152(4) Uij F
F85 1.0745(7) 0.5426(4) 0.1510(3) 0.198(7) Uij F
F86 1.1479(4) 0.5690(6) 0.2216(5) 0.225(7) Uij F
C91 0.8445(6) 0.7949(7) 0.2215(6) 0.108(7) Uij C
Cl1 0.79217(12) 0.84016(12) 0.14831(12) 0.0748(10) Uij Cl
Cl2 0.75976(16) 0.75580(12) 0.31810(12) 0.0865(13) Uij Cl
H1a 0.562 0.893 -0.003 0.0457 Uiso H
H1b 0.628 0.868 0.055 0.0457 Uiso H
H1c 0.660 0.832 -0.042 0.0457 Uiso H
H2a 0.435 0.960 0.062 0.0481 Uiso H
H2b 0.319 0.959 0.088 0.0481 Uiso H
H2c 0.369 0.928 0.155 0.0481 Uiso H
H3a 0.267 0.709 0.110 0.0410 Uiso H
H3b 0.267 0.775 0.185 0.0410 Uiso H
H3c 0.217 0.806 0.117 0.0410 Uiso H
H12 0.242 0.899 -0.011 0.0457 Uiso H
H13 0.222 0.911 -0.148 0.0515 Uiso H
H14 0.343 0.844 -0.273 0.0519 Uiso H
H15 0.486 0.771 -0.262 0.0498 Uiso H
H16 0.507 0.757 -0.125 0.0431 Uiso H
H20 0.544 0.582 0.267 0.0390 Uiso H
H21 0.615 0.790 0.207 0.0443 Uiso H
H24 0.334 0.873 0.348 0.0446 Uiso H
H26a 0.255 0.709 0.370 0.0487 Uiso H
H26b 0.308 0.647 0.289 0.0487 Uiso H
H26c 0.334 0.634 0.375 0.0487 Uiso H
H27a 0.475 1.001 0.289 0.0598 Uiso H
H27b 0.580 0.959 0.283 0.0598 Uiso H
H27c 0.552 0.969 0.198 0.0598 Uiso H
H34 0.867 0.582 0.038 0.0515 Uiso H
H36a 0.814 0.512 0.201 0.0679 Uiso H
H36b 0.731 0.575 0.268 0.0679 Uiso H
H36c 0.702 0.487 0.233 0.0679 Uiso H
H37a 0.853 0.664 -0.105 0.0521 Uiso H
H37b 0.746 0.656 -0.109 0.0521 Uiso H
H37c 0.776 0.747 -0.079 0.0521 Uiso H
H44 0.347 0.428 0.132 0.0420 Uiso H
H46a 0.404 0.378 0.268 0.0499 Uiso H
H46b 0.508 0.417 0.256 0.0499 Uiso H
H46c 0.410 0.463 0.322 0.0499 Uiso H
H47a 0.331 0.520 -0.003 0.0428 Uiso H
H47b 0.326 0.625 0.013 0.0428 Uiso H
H47c 0.426 0.576 -0.048 0.0428 Uiso H
H52 0.870 0.341 0.204 0.0358 Uiso H
H54 0.998 0.153 0.011 0.0410 Uiso H
H56 1.009 0.113 0.256 0.0360 Uiso H
H64 0.531 0.150 0.486 0.0407 Uiso H
H66 0.832 0.103 0.392 0.0359 Uiso H
H72 0.880 0.191 0.515 0.0371 Uiso H
H74 1.163 0.120 0.500 0.0489 Uiso H
H76 1.111 0.236 0.291 0.0383 Uiso H
H82 0.832 0.389 0.487 0.0360 Uiso H
H84 0.955 0.626 0.389 0.0427 Uiso H
H86 1.014 0.402 0.233 0.0357 Uiso H
H91a 0.882 0.840 0.236 0.1196 Uiso H
H91b 0.889 0.745 0.193 0.1196 Uiso H

loop_
_atom_type_symbol
_atom_type_scat_dispersion_real
_atom_type_scat_dispersion_imag
_atom_type_scat_source
Pt -1.703 8.391 'International Tables Vol. IV Table 2.2B'
C 0.003 0.002 'International Tables Vol. IV Table 2.2B'
H 0.000 0.000 'International Tables Vol. IV Table 2.2B'
B 0.001 0.001 'International Tables Vol. IV Table 2.2B'
F 0.017 0.010 'International Tables Vol. IV Table 2.2B'
N 0.006 0.003 'International Tables Vol. IV Table 2.2B'
P 0.102 0.094 'International Tables Vol. IV Table 2.2B'
Cl 0.148 0.159 'International Tables Vol. IV Table 2.2B'

loop_
_geom_angle_atom_site_label_1
_geom_angle_atom_site_label_2
_geom_angle_atom_site_label_3
_geom_angle
P(1) Pt(1) C(1) 88.22(13)
P(1) Pt(1) N(31) 173.77(9)
P(1) Pt(1) N(41) 97.15(8)
C(1) Pt(1) N(31) 89.63(15)
C(1) Pt(1) N(41) 174.23(15)
N(31) Pt(1) N(41) 84.81(12)
Pt(1) P(1) C(2) 114.85(15)
Pt(1) P(1) C(3) 114.74(14)
Pt(1) P(1) C(11) 115.48(13)
C(2) P(1) C(3) 100.27(20)
C(2) P(1) C(11) 104.29(19)
C(3) P(1) C(11) 105.51(19)
P(1) C(11) C(12) 119.9(3)
P(1) C(11) C(16) 121.5(3)
C(12) C(11) C(16) 118.6(4)
C(11) C(12) C(13) 120.7(4)
C(12) C(13) C(14) 119.5(4)
C(13) C(14) C(15) 120.7(4)
C(14) C(15) C(16) 120.2(4)
C(11) C(16) C(15) 120.3(4)
N(22) B(20) N(32) 108.8(3)
N(22) B(20) N(42) 108.9(3)
N(32) B(20) N(42) 109.8(3)
N(22) N(21) C(25) 111.4(3)
B(20) N(22) N(21) 122.9(3)
B(20) N(22) C(23) 130.4(3)
N(21) N(22) C(23) 106.6(3)
N(22) C(23) C(24) 108.6(4)
N(22) C(23) C(26) 122.2(4)
C(24) C(23) C(26) 129.2(4)
C(23) C(24) C(25) 106.9(4)
N(21) C(25) C(24) 106.5(4)
N(21) C(25) C(27) 122.1(4)
C(24) C(25) C(27) 131.4(4)
Pt(1) N(31) N(32) 118.05(23)
Pt(1) N(31) C(35) 134.5(3)
N(32) N(31) C(35) 107.5(3)
B(20) N(32) N(31) 120.6(3)
B(20) N(32) C(33) 129.1(4)
N(31) N(32) C(33) 108.7(3)
N(32) C(33) C(34) 108.1(4)
N(32) C(33) C(36) 122.3(4)
C(34) C(33) C(36) 129.5(4)
C(33) C(34) C(35) 107.0(4)
N(31) C(35) C(34) 108.7(4)
N(31) C(35) C(37) 122.9(4)
C(34) C(35) C(37) 128.4(4)
Pt(1) N(41) N(42) 117.62(22)
Pt(1) N(41) C(45) 134.9(3)
N(42) N(41) C(45) 107.0(3)
B(20) N(42) N(41) 121.2(3)
B(20) N(42) C(43) 129.2(3)
N(41) N(42) C(43) 109.2(3)
N(42) C(43) C(44) 108.0(3)
N(42) C(43) C(46) 122.3(4)
C(44) C(43) C(46) 129.6(4)
C(43) C(44) C(45) 106.7(3)
N(41) C(45) C(44) 109.0(3)
N(41) C(45) C(47) 123.5(3)
C(44) C(45) C(47) 127.5(3)
C(51) B(50) C(61) 104.1(3)
C(51) B(50) C(71) 110.7(3)
C(51) B(50) C(81) 113.0(3)
C(61) B(50) C(71) 111.1(3)
C(61) B(50) C(81) 113.0(3)
C(71) B(50) C(81) 105.0(3)
B(50) C(51) C(52) 121.3(3)
B(50) C(51) C(56) 122.7(3)
C(52) C(51) C(56) 115.8(3)
C(51) C(52) C(53) 121.9(3)
C(52) C(53) C(54) 121.2(4)
C(52) C(53) C(57) 118.1(4)
C(54) C(53) C(57) 120.7(4)
C(53) C(54) C(55) 118.2(3)
C(54) C(55) C(56) 121.0(3)
C(54) C(55) C(58) 120.8(4)
C(56) C(55) C(58) 118.2(4)
C(51) C(56) C(55) 121.9(3)
C(53) C(57) F(51) 112.5(4)
C(53) C(57) F(52) 112.4(4)
C(53) C(57) F(53) 113.5(4)
F(51) C(57) F(52) 104.3(4)
F(51) C(57) F(53) 105.3(4)
F(52) C(57) F(53) 108.2(4)
C(55) C(58) F(54) 114.3(4)
C(55) C(58) F(55) 112.2(4)
C(55) C(58) F(56) 113.6(4)
F(54) C(58) F(55) 102.5(4)
F(54) C(58) F(56) 109.0(4)
F(55) C(58) F(56) 104.2(5)
C(57) F(51) F(52) 37.86(23)
C(57) F(51) F(53) 37.08(23)
F(52) F(51) F(53) 61.28(17)
C(57) F(52) F(51) 37.85(24)
C(57) F(52) F(53) 35.67(23)
F(51) F(52) F(53) 59.42(17)
C(57) F(53) F(51) 37.58(24)
C(57) F(53) F(52) 36.15(24)
F(51) F(53) F(52) 59.29(15)
C(58) F(54) F(55) 39.2(3)
C(58) F(54) F(56) 35.3(3)
F(55) F(54) F(56) 59.45(22)
C(58) F(55) F(54) 38.31(25)
C(58) F(55) F(56) 37.2(3)
F(54) F(55) F(56) 61.64(21)
C(58) F(56) F(54) 35.8(3)
C(58) F(56) F(55) 38.6(3)
F(54) F(56) F(55) 58.92(19)
B(50) C(61) C(62) 125.4(3)
B(50) C(61) C(66) 118.4(3)
C(62) C(61) C(66) 116.0(3)
C(61) C(62) C(63) 121.3(3)
C(62) C(63) C(64) 121.5(3)
C(62) C(63) C(67) 119.5(4)
C(64) C(63) C(67) 118.9(4)
C(63) C(64) C(65) 118.3(3)
C(64) C(65) C(66) 120.9(4)
C(64) C(65) C(68) 120.0(4)
C(66) C(65) C(68) 119.1(4)
C(61) C(66) C(65) 122.1(3)
C(63) C(67) F(61) 115.9(4)
C(63) C(67) F(62) 114.5(4)
C(63) C(67) F(63) 114.6(4)
F(61) C(67) F(62) 106.0(6)
F(61) C(67) F(63) 108.4(6)
F(62) C(67) F(63) 95.3(5)
C(65) C(68) F(64) 113.7(4)
C(65) C(68) F(65) 113.5(4)
C(65) C(68) F(66) 113.0(4)
F(64) C(68) F(65) 104.2(4)
F(64) C(68) F(66) 105.2(4)
F(65) C(68) F(66) 106.4(4)
C(67) F(61) F(62) 38.6(4)
C(67) F(61) F(63) 37.2(4)
F(62) F(61) F(63) 56.8(3)
C(67) F(62) F(61) 35.3(3)
C(67) F(62) F(63) 42.1(3)
F(61) F(62) F(63) 62.2(4)
C(67) F(63) F(61) 34.4(3)
C(67) F(63) F(62) 42.5(3)
F(61) F(63) F(62) 61.0(4)
C(68) F(64) F(65) 37.96(24)
C(68) F(64) F(66) 37.17(25)
F(65) F(64) F(66) 60.61(20)
C(68) F(65) F(64) 37.82(25)
C(68) F(65) F(66) 36.5(3)
F(64) F(65) F(66) 59.67(19)
C(68) F(66) F(64) 37.6(3)
C(68) F(66) F(65) 37.11(24)
F(64) F(66) F(65) 59.73(18)
B(50) C(71) C(72) 124.1(3)
B(50) C(71) C(76) 119.8(3)
C(72) C(71) C(76) 115.9(3)
C(71) C(72) C(73) 122.1(4)
C(72) C(73) C(74) 121.0(4)
C(72) C(73) C(77) 119.3(4)
C(74) C(73) C(77) 119.6(4)
C(73) C(74) C(75) 118.3(4)
C(74) C(75) C(76) 120.1(4)
C(74) C(75) C(78) 119.7(4)
C(76) C(75) C(78) 120.2(4)
C(71) C(76) C(75) 122.5(4)
C(73) C(77) F(71) 113.8(5)
C(73) C(77) F(72) 114.0(4)
C(73) C(77) F(73) 116.0(4)
F(71) C(77) F(72) 101.9(6)
F(71) C(77) F(73) 105.0(6)
F(72) C(77) F(73) 104.8(6)
C(75) C(78) F(74) 113.3(4)
C(75) C(78) F(75) 112.1(4)
C(75) C(78) F(76) 113.4(4)
F(74) C(78) F(75) 104.3(4)
F(74) C(78) F(76) 104.6(4)
F(75) C(78) F(76) 108.4(5)
C(77) F(71) F(72) 39.5(3)
C(77) F(71) F(73) 37.2(4)
F(72) F(71) F(73) 60.7(3)
C(77) F(72) F(71) 38.6(4)
C(77) F(72) F(73) 36.9(3)
F(71) F(72) F(73) 59.9(4)
C(77) F(73) F(71) 37.8(4)
C(77) F(73) F(72) 38.3(3)
F(71) F(73) F(72) 59.4(3)
C(78) F(74) F(75) 37.6(3)
C(78) F(74) F(76) 37.6(3)
F(75) F(74) F(76) 61.40(22)
C(78) F(75) F(74) 38.1(3)
C(78) F(75) F(76) 36.0(3)
F(74) F(75) F(76) 59.54(19)
C(78) F(76) F(74) 37.8(3)
C(78) F(76) F(75) 35.7(3)
F(74) F(76) F(75) 59.06(19)
B(50) C(81) C(82) 120.5(3)
B(50) C(81) C(86) 123.8(3)
C(82) C(81) C(86) 115.4(3)
C(81) C(82) C(83) 122.4(3)
C(82) C(83) C(84) 121.1(4)
C(82) C(83) C(87) 119.6(4)
C(84) C(83) C(87) 119.4(4)
C(83) C(84) C(85) 117.9(4)
C(84) C(85) C(86) 121.2(4)
C(84) C(85) C(88) 119.2(4)
C(86) C(85) C(88) 119.6(4)
C(81) C(86) C(85) 122.0(3)
C(83) C(87) F(81) 114.7(4)
C(83) C(87) F(82) 112.1(4)
C(83) C(87) F(83) 111.6(4)
F(81) C(87) F(82) 108.5(4)
F(81) C(87) F(83) 102.7(5)
F(82) C(87) F(83) 106.6(5)
C(85) C(88) F(84) 116.4(4)
C(85) C(88) F(85) 116.7(4)
C(85) C(88) F(86) 114.0(5)
F(84) C(88) F(85) 107.8(6)
F(84) C(88) F(86) 103.1(6)
F(85) C(88) F(86) 96.3(7)
C(87) F(81) F(82) 35.6(3)
C(87) F(81) F(83) 39.4(3)
F(82) F(81) F(83) 60.92(23)
C(87) F(82) F(81) 35.9(3)
C(87) F(82) F(83) 37.6(3)
F(81) F(82) F(83) 58.72(20)
C(87) F(83) F(81) 37.8(3)
C(87) F(83) F(82) 35.8(3)
F(81) F(83) F(82) 60.35(21)
C(88) F(84) F(85) 36.3(3)
C(88) F(84) F(86) 38.3(4)
F(85) F(84) F(86) 55.8(4)
C(88) F(85) F(84) 35.9(3)
C(88) F(85) F(86) 41.5(4)
F(84) F(85) F(86) 60.0(4)
C(88) F(86) F(84) 38.6(4)
C(88) F(86) F(85) 42.3(4)
F(84) F(86) F(85) 64.2(4)
Cl(1) C(91) Cl(2) 114.8(4)
C(91) Cl(1) Cl(2) 32.7(3)
C(91) Cl(2) Cl(1) 32.5(3)

loop_
_geom_bond_atom_site_label_1
_geom_bond_atom_site_label_2
_geom_bond_distance
Pt(1) P(1) 2.2202(10)
Pt(1) C(1) 2.060(4)
Pt(1) N(31) 2.096(3)
Pt(1) N(41) 2.125(3)
P(1) C(2) 1.820(4)
P(1) C(3) 1.818(4)
P(1) C(11) 1.819(4)
C(11) C(12) 1.407(6)
C(11) C(16) 1.387(6)
C(12) C(13) 1.382(6)
C(13) C(14) 1.390(7)
C(14) C(15) 1.362(7)
C(15) C(16) 1.400(6)
B(20) N(22) 1.586(5)
B(20) N(32) 1.534(6)
B(20) N(42) 1.528(6)
N(21) N(22) 1.348(5)
N(21) C(25) 1.339(5)
N(22) C(23) 1.348(5)
C(23) C(24) 1.390(6)
C(23) C(26) 1.491(6)
C(24) C(25) 1.379(6)
C(25) C(27) 1.496(6)
N(31) N(32) 1.378(5)
N(31) C(35) 1.350(5)
N(32) C(33) 1.364(5)
C(33) C(34) 1.367(7)
C(33) C(36) 1.503(7)
C(34) C(35) 1.397(7)
C(35) C(37) 1.485(7)
N(41) N(42) 1.376(4)
N(41) C(45) 1.337(5)
N(42) C(43) 1.356(5)
C(43) C(44) 1.359(6)
C(43) C(46) 1.501(6)
C(44) C(45) 1.400(6)
C(45) C(47) 1.484(6)
B(50) C(51) 1.633(5)
B(50) C(61) 1.641(5)
B(50) C(71) 1.643(6)
B(50) C(81) 1.636(5)
C(51) C(52) 1.405(5)
C(51) C(56) 1.408(5)
C(52) C(53) 1.396(5)
C(53) C(54) 1.378(6)
C(53) C(57) 1.490(6)
C(54) C(55) 1.387(6)
C(55) C(56) 1.391(5)
C(55) C(58) 1.490(6)
C(57) F(51) 1.339(6)
C(57) F(52) 1.340(5)
C(57) F(53) 1.324(5)
C(58) F(54) 1.315(6)
C(58) F(55) 1.341(7)
C(58) F(56) 1.299(6)
F(51) F(52) 2.115(4)
F(51) F(53) 2.118(5)
F(52) F(53) 2.157(5)
F(54) F(55) 2.071(6)
F(54) F(56) 2.128(5)
F(55) F(56) 2.082(6)
C(61) C(62) 1.407(5)
C(61) C(66) 1.413(5)
C(62) C(63) 1.396(5)
C(63) C(64) 1.379(6)
C(63) C(67) 1.487(6)
C(64) C(65) 1.386(6)
C(65) C(66) 1.388(5)
C(65) C(68) 1.494(6)
C(67) F(61) 1.198(6)
C(67) F(62) 1.292(7)
C(67) F(63) 1.282(7)
C(68) F(64) 1.324(6)
C(68) F(65) 1.328(5)
C(68) F(66) 1.310(6)
F(61) F(62) 1.990(8)
F(61) F(63) 2.011(8)
F(62) F(63) 1.903(8)
F(64) F(65) 2.093(5)
F(64) F(66) 2.092(5)
F(65) F(66) 2.112(6)
C(71) C(72) 1.395(5)
C(71) C(76) 1.402(5)
C(72) C(73) 1.387(6)
C(73) C(74) 1.387(6)
C(73) C(77) 1.504(6)
C(74) C(75) 1.389(6)
C(75) C(76) 1.392(6)
C(75) C(78) 1.491(6)
C(77) F(71) 1.254(7)
C(77) F(72) 1.277(6)
C(77) F(73) 1.236(7)
C(78) F(74) 1.332(6)
C(78) F(75) 1.316(7)
C(78) F(76) 1.324(6)
F(71) F(72) 1.966(8)
F(71) F(73) 1.976(9)
F(72) F(73) 1.992(7)
F(74) F(75) 2.092(6)
F(74) F(76) 2.102(5)
F(75) F(76) 2.141(6)
C(81) C(82) 1.408(5)
C(81) C(86) 1.401(5)
C(82) C(83) 1.382(5)
C(83) C(84) 1.390(6)
C(83) C(87) 1.505(6)
C(84) C(85) 1.378(6)
C(85) C(86) 1.396(5)
C(85) C(88) 1.481(6)
C(87) F(81) 1.301(6)
C(87) F(82) 1.292(7)
C(87) F(83) 1.348(6)
C(88) F(84) 1.244(6)
C(88) F(85) 1.258(7)
C(88) F(86) 1.238(8)
F(81) F(82) 2.104(6)
F(81) F(83) 2.069(5)
F(82) F(83) 2.116(7)
F(84) F(85) 2.022(7)
F(84) F(86) 1.944(9)
F(85) F(86) 1.858(12)
C(91) Cl(1) 1.723(8)
C(91) Cl(2) 1.730(9)
Cl(1) Cl(2) 2.908(3)
